data_7023013
loop_
_publ_author_name
'Choong, Sam L.'
'Nafady, Ayman'
'Stasch, Andreas'
'Bond, Alan M.'
'Jones, Cameron'

_publ_section_title
;
 The facile assembly of bis-, tris- and poly(triazaphosphole) systems
 using &quot;click&quot; chemistry.
;
_journal_issue 21
_journal_name_full 'Dalton transactions (Cambridge, England : 2003)'
_journal_page_first 7775
_journal_page_last 7780
_journal_paper_doi 10.1039/c3dt50505g
_journal_volume 42
_journal_year 2013
_chemical_formula_sum 'C22 H28 F6 Fe N6 O6 P2 S2'
_chemical_formula_weight 768.41
_chemical_name_systematic
;
?
;
_space_group_IT_number 2
_symmetry_cell_setting triclinic
_symmetry_space_group_name_Hall '-P 1'
_symmetry_space_group_name_H-M 'P -1'
_atom_sites_solution_hydrogens geom
_atom_sites_solution_primary direct
_atom_sites_solution_secondary difmap
_audit_creation_method SHELXL-97
_cell_angle_alpha 97.988(2)
_cell_angle_beta 90.106(2)
_cell_angle_gamma 96.513(2)
_cell_formula_units_Z 1
_cell_length_a 6.52730(10)
_cell_length_b 7.21510(10)
_cell_length_c 16.4648(3)
_cell_measurement_temperature 123(2)
_cell_volume 762.81(2)
_computing_structure_refinement 'SHELXL-97 (Sheldrick, 1997)'
_computing_structure_solution 'SHELXS-97 (Sheldrick, 1990)'
_diffrn_ambient_temperature 123(2)
_diffrn_measured_fraction_theta_full 0.980
_diffrn_measured_fraction_theta_max 0.980
_diffrn_measurement_device_type 'Nonius Kappa CCD'
_diffrn_radiation_monochromator graphite
_diffrn_radiation_source 'fine-focus sealed tube'
_diffrn_radiation_type MoK\a
_diffrn_radiation_wavelength 0.71073
_diffrn_reflns_av_R_equivalents 0.0454
_diffrn_reflns_av_sigmaI/netI 0.0482
_diffrn_reflns_limit_h_max 9
_diffrn_reflns_limit_h_min -9
_diffrn_reflns_limit_k_max 10
_diffrn_reflns_limit_k_min -10
_diffrn_reflns_limit_l_max 23
_diffrn_reflns_limit_l_min -23
_diffrn_reflns_number 14897
_diffrn_reflns_theta_full 30.00
_diffrn_reflns_theta_max 30.00
_diffrn_reflns_theta_min 3.14
_exptl_absorpt_coefficient_mu 0.821
_exptl_absorpt_correction_T_max 0.937
_exptl_absorpt_correction_T_min 0.850
_exptl_absorpt_correction_type multi-scan
_exptl_absorpt_process_details 'Sortav, Blessing 1995'
_exptl_crystal_density_diffrn 1.673
_exptl_crystal_density_method 'not measured'
_exptl_crystal_F_000 392
_exptl_crystal_size_max 0.20
_exptl_crystal_size_mid 0.15
_exptl_crystal_size_min 0.08
_refine_diff_density_max 0.443
_refine_diff_density_min -1.051
_refine_diff_density_rms 0.079
_refine_ls_extinction_method none
_refine_ls_goodness_of_fit_ref 1.045
_refine_ls_hydrogen_treatment mixed
_refine_ls_matrix_type full
_refine_ls_number_parameters 212
_refine_ls_number_reflns 4351
_refine_ls_number_restraints 0
_refine_ls_restrained_S_all 1.045
_refine_ls_R_factor_all 0.0555
_refine_ls_R_factor_gt 0.0389
_refine_ls_shift/su_max 0.000
_refine_ls_shift/su_mean 0.000
_refine_ls_structure_factor_coef Fsqd
_refine_ls_weighting_details 'calc w=1/[\s^2^(Fo^2^)+(0.0469P)^2^+0.1250P] where P=(Fo^2^+2Fc^2^)/3'
_refine_ls_weighting_scheme calc
_refine_ls_wR_factor_gt 0.0905
_refine_ls_wR_factor_ref 0.0977
_reflns_number_gt 3393
_reflns_number_total 4351
_reflns_threshold_expression >2sigma(I)
_cod_data_source_file c3dt50505g.txt
_cod_data_source_block compound1S
_cod_original_sg_symbol_H-M P-1
_cod_database_code 7023013

loop_
_symmetry_equiv_pos_as_xyz
'x, y, z'
'-x, -y, -z'

loop_
_atom_site_label
_atom_site_type_symbol
_atom_site_fract_x
_atom_site_fract_y
_atom_site_fract_z
_atom_site_U_iso_or_equiv
_atom_site_adp_type
_atom_site_occupancy
_atom_site_symmetry_multiplicity
_atom_site_calc_flag
_atom_site_refinement_flags
Fe1 Fe 0.5000 0.5000 0.5000 0.01546(10) Uani 1 2 d S
S1 S -0.23723(7) 0.73667(7) 0.23242(3) 0.01974(12) Uani 1 1 d .
P1 P 0.47701(8) 0.21833(7) 0.22958(3) 0.01722(12) Uani 1 1 d .
F1 F 0.1351(2) 0.8678(2) 0.28675(10) 0.0416(4) Uani 1 1 d .
O1 O -0.1790(2) 0.5539(2) 0.24517(10) 0.0289(3) Uani 1 1 d .
N1 N 0.3919(2) 0.3194(2) 0.32114(9) 0.0158(3) Uani 1 1 d .
C1 C 0.4817(3) 0.3056(3) 0.39942(11) 0.0177(4) Uani 1 1 d .
F2 F -0.0920(2) 0.8686(2) 0.38021(8) 0.0459(4) Uani 1 1 d .
O2 O -0.1851(3) 0.7877(3) 0.15388(10) 0.0417(4) Uani 1 1 d .
N2 N 0.2309(2) 0.4141(2) 0.32086(9) 0.0177(3) Uani 1 1 d .
C2 C 0.6921(3) 0.3617(3) 0.42043(11) 0.0203(4) Uani 1 1 d .
H2 H 0.7941 0.4175 0.3874 0.024 Uiso 1 1 calc R
F3 F -0.0781(2) 1.07419(19) 0.29748(10) 0.0430(4) Uani 1 1 d .
O3 O -0.4372(2) 0.7689(2) 0.26254(10) 0.0304(4) Uani 1 1 d .
N3 N 0.1738(3) 0.4060(2) 0.24386(9) 0.0173(3) Uani 1 1 d .
C3 C 0.7200(3) 0.3175(3) 0.50092(12) 0.0250(4) Uani 1 1 d .
H3 H 0.8462 0.3391 0.5314 0.030 Uiso 1 1 calc R
C4 C 0.5306(4) 0.2368(3) 0.52818(12) 0.0249(4) Uani 1 1 d .
H4 H 0.5076 0.1957 0.5801 0.030 Uiso 1 1 calc R
C5 C 0.3789(3) 0.2269(3) 0.46485(12) 0.0217(4) Uani 1 1 d .
H5 H 0.2378 0.1777 0.4661 0.026 Uiso 1 1 calc R
C6 C 0.2818(3) 0.3117(3) 0.18557(11) 0.0154(3) Uani 1 1 d .
C7 C 0.2252(3) 0.3016(3) 0.09587(11) 0.0173(4) Uani 1 1 d .
C8 C 0.2610(3) 0.5005(3) 0.07185(13) 0.0258(4) Uani 1 1 d .
H8A H 0.1689 0.5810 0.1031 0.039 Uiso 1 1 calc R
H8B H 0.2324 0.4946 0.0130 0.039 Uiso 1 1 calc R
H8C H 0.4046 0.5530 0.0841 0.039 Uiso 1 1 calc R
C9 C -0.0010(3) 0.2210(3) 0.08113(12) 0.0237(4) Uani 1 1 d .
H9A H -0.0230 0.0959 0.0986 0.036 Uiso 1 1 calc R
H9B H -0.0356 0.2108 0.0226 0.036 Uiso 1 1 calc R
H9C H -0.0892 0.3047 0.1128 0.036 Uiso 1 1 calc R
C10 C 0.3637(3) 0.1729(3) 0.04576(12) 0.0251(4) Uani 1 1 d .
H10A H 0.5083 0.2258 0.0548 0.038 Uiso 1 1 calc R
H10B H 0.3277 0.1628 -0.0126 0.038 Uiso 1 1 calc R
H10C H 0.3439 0.0475 0.0630 0.038 Uiso 1 1 calc R
C11 C -0.0589(3) 0.8943(3) 0.30263(14) 0.0248(4) Uani 1 1 d .
H1 H 0.067(4) 0.468(4) 0.2373(15) 0.035(7) Uiso 1 1 d .

loop_
_atom_site_aniso_label
_atom_site_aniso_U_11
_atom_site_aniso_U_22
_atom_site_aniso_U_33
_atom_site_aniso_U_23
_atom_site_aniso_U_13
_atom_site_aniso_U_12
Fe1 0.0207(2) 0.01416(19) 0.01186(18) 0.00096(14) -0.00107(14) 0.00444(15)
S1 0.0181(2) 0.0205(2) 0.0211(2) 0.00409(19) -0.00031(18) 0.00288(18)
P1 0.0187(2) 0.0194(2) 0.0139(2) 0.00100(18) -0.00075(17) 0.00523(19)
F1 0.0169(6) 0.0388(8) 0.0661(10) 0.0000(7) -0.0001(6) -0.0004(6)
O1 0.0216(8) 0.0187(7) 0.0469(10) 0.0038(7) 0.0001(7) 0.0047(6)
N1 0.0186(8) 0.0142(7) 0.0141(7) 0.0007(6) -0.0019(6) 0.0018(6)
C1 0.0259(10) 0.0166(9) 0.0107(8) -0.0001(7) -0.0019(7) 0.0055(8)
F2 0.0472(9) 0.0630(11) 0.0229(7) 0.0028(7) -0.0072(6) -0.0096(8)
O2 0.0515(11) 0.0509(11) 0.0225(8) 0.0121(8) 0.0005(8) -0.0037(9)
N2 0.0199(8) 0.0182(8) 0.0148(7) 0.0010(6) -0.0022(6) 0.0036(6)
C2 0.0232(10) 0.0219(10) 0.0164(9) -0.0001(8) -0.0009(7) 0.0093(8)
F3 0.0425(8) 0.0189(7) 0.0649(11) -0.0021(7) -0.0025(7) 0.0013(6)
O3 0.0176(7) 0.0337(9) 0.0408(9) 0.0048(7) -0.0003(6) 0.0072(6)
N3 0.0179(8) 0.0194(8) 0.0144(7) 0.0006(6) -0.0027(6) 0.0035(6)
C3 0.0336(12) 0.0254(11) 0.0178(9) -0.0012(8) -0.0060(8) 0.0164(9)
C4 0.0432(13) 0.0175(10) 0.0160(9) 0.0034(8) -0.0019(8) 0.0108(9)
C5 0.0325(11) 0.0137(9) 0.0186(9) 0.0023(7) 0.0007(8) 0.0010(8)
C6 0.0152(9) 0.0143(8) 0.0158(8) 0.0008(7) 0.0003(7) -0.0003(7)
C7 0.0185(9) 0.0201(9) 0.0137(8) 0.0030(7) -0.0012(7) 0.0036(7)
C8 0.0304(12) 0.0274(11) 0.0205(10) 0.0081(9) 0.0004(8) 0.0016(9)
C9 0.0205(10) 0.0296(11) 0.0194(9) 0.0014(8) -0.0044(8) -0.0017(8)
C10 0.0270(11) 0.0314(12) 0.0165(9) -0.0011(8) 0.0000(8) 0.0071(9)
C11 0.0204(10) 0.0233(10) 0.0306(11) 0.0048(9) 0.0011(8) 0.0012(8)

loop_
_atom_type_symbol
_atom_type_description
_atom_type_scat_dispersion_real
_atom_type_scat_dispersion_imag
_atom_type_scat_source
C C 0.0033 0.0016 'International Tables Vol C Tables 4.2.6.8 and 6.1.1.4'
H H 0.0000 0.0000 'International Tables Vol C Tables 4.2.6.8 and 6.1.1.4'
N N 0.0061 0.0033 'International Tables Vol C Tables 4.2.6.8 and 6.1.1.4'
O O 0.0106 0.0060 'International Tables Vol C Tables 4.2.6.8 and 6.1.1.4'
F F 0.0171 0.0103 'International Tables Vol C Tables 4.2.6.8 and 6.1.1.4'
P P 0.1023 0.0942 'International Tables Vol C Tables 4.2.6.8 and 6.1.1.4'
S S 0.1246 0.1234 'International Tables Vol C Tables 4.2.6.8 and 6.1.1.4'
Fe Fe 0.3463 0.8444 'International Tables Vol C Tables 4.2.6.8 and 6.1.1.4'

loop_
_geom_angle_atom_site_label_1
_geom_angle_atom_site_label_2
_geom_angle_atom_site_label_3
_geom_angle
_geom_angle_site_symmetry_1
_geom_angle_site_symmetry_3
C1 Fe1 C1 180.0 2_666 .
C1 Fe1 C5 41.05(8) 2_666 2_666
C1 Fe1 C5 138.95(8) . 2_666
C1 Fe1 C5 138.95(8) 2_666 .
C1 Fe1 C5 41.05(8) . .
C5 Fe1 C5 180.000(1) 2_666 .
C1 Fe1 C4 68.15(8) 2_666 2_666
C1 Fe1 C4 111.85(8) . 2_666
C5 Fe1 C4 40.80(8) 2_666 2_666
C5 Fe1 C4 139.20(8) . 2_666
C1 Fe1 C4 111.85(8) 2_666 .
C1 Fe1 C4 68.15(8) . .
C5 Fe1 C4 139.20(8) 2_666 .
C5 Fe1 C4 40.80(8) . .
C4 Fe1 C4 180.00(10) 2_666 .
C1 Fe1 C2 40.77(8) 2_666 2_666
C1 Fe1 C2 139.23(8) . 2_666
C5 Fe1 C2 69.25(8) 2_666 2_666
C5 Fe1 C2 110.75(8) . 2_666
C4 Fe1 C2 68.37(8) 2_666 2_666
C4 Fe1 C2 111.63(8) . 2_666
C1 Fe1 C2 139.23(8) 2_666 .
C1 Fe1 C2 40.77(8) . .
C5 Fe1 C2 110.75(8) 2_666 .
C5 Fe1 C2 69.25(8) . .
C4 Fe1 C2 111.63(8) 2_666 .
C4 Fe1 C2 68.37(8) . .
C2 Fe1 C2 180.00(9) 2_666 .
C1 Fe1 C3 67.76(8) 2_666 2_666
C1 Fe1 C3 112.24(8) . 2_666
C5 Fe1 C3 68.31(9) 2_666 2_666
C5 Fe1 C3 111.69(9) . 2_666
C4 Fe1 C3 40.11(9) 2_666 2_666
C4 Fe1 C3 139.89(9) . 2_666
C2 Fe1 C3 40.47(7) 2_666 2_666
C2 Fe1 C3 139.53(7) . 2_666
C1 Fe1 C3 112.24(8) 2_666 .
C1 Fe1 C3 67.76(8) . .
C5 Fe1 C3 111.69(9) 2_666 .
C5 Fe1 C3 68.31(9) . .
C4 Fe1 C3 139.89(9) 2_666 .
C4 Fe1 C3 40.11(9) . .
C2 Fe1 C3 139.53(7) 2_666 .
C2 Fe1 C3 40.47(7) . .
C3 Fe1 C3 180.000(1) 2_666 .
O2 S1 O3 117.54(11) . .
O2 S1 O1 113.88(11) . .
O3 S1 O1 113.21(9) . .
O2 S1 C11 103.95(11) . .
O3 S1 C11 104.64(10) . .
O1 S1 C11 101.15(9) . .
N1 P1 C6 86.27(8) . .
N2 N1 C1 117.29(15) . .
N2 N1 P1 118.35(12) . .
C1 N1 P1 124.35(13) . .
C2 C1 C5 110.21(17) . .
C2 C1 N1 123.72(17) . .
C5 C1 N1 125.99(18) . .
C2 C1 Fe1 71.22(11) . .
C5 C1 Fe1 70.69(11) . .
N1 C1 Fe1 127.16(13) . .
N3 N2 N1 106.71(15) . .
C1 C2 C3 106.12(18) . .
C1 C2 Fe1 68.01(10) . .
C3 C2 Fe1 69.93(11) . .
C1 C2 H2 126.9 . .
C3 C2 H2 126.9 . .
Fe1 C2 H2 126.7 . .
N2 N3 C6 118.51(16) . .
N2 N3 H1 113.4(17) . .
C6 N3 H1 128.1(17) . .
C4 C3 C2 109.03(19) . .
C4 C3 Fe1 69.59(12) . .
C2 C3 Fe1 69.59(11) . .
C4 C3 H3 125.5 . .
C2 C3 H3 125.5 . .
Fe1 C3 H3 126.9 . .
C3 C4 C5 108.64(18) . .
C3 C4 Fe1 70.30(12) . .
C5 C4 Fe1 69.40(11) . .
C3 C4 H4 125.7 . .
C5 C4 H4 125.7 . .
Fe1 C4 H4 126.2 . .
C1 C5 C4 106.00(19) . .
C1 C5 Fe1 68.26(11) . .
C4 C5 Fe1 69.79(12) . .
C1 C5 H5 127.0 . .
C4 C5 H5 127.0 . .
Fe1 C5 H5 126.5 . .
N3 C6 C7 120.61(16) . .
N3 C6 P1 110.15(13) . .
C7 C6 P1 129.24(14) . .
C6 C7 C10 108.25(15) . .
C6 C7 C9 109.81(15) . .
C10 C7 C9 109.74(17) . .
C6 C7 C8 108.77(16) . .
C10 C7 C8 110.01(16) . .
C9 C7 C8 110.23(16) . .
C7 C8 H8A 109.5 . .
C7 C8 H8B 109.5 . .
H8A C8 H8B 109.5 . .
C7 C8 H8C 109.5 . .
H8A C8 H8C 109.5 . .
H8B C8 H8C 109.5 . .
C7 C9 H9A 109.5 . .
C7 C9 H9B 109.5 . .
H9A C9 H9B 109.5 . .
C7 C9 H9C 109.5 . .
H9A C9 H9C 109.5 . .
H9B C9 H9C 109.5 . .
C7 C10 H10A 109.5 . .
C7 C10 H10B 109.5 . .
H10A C10 H10B 109.5 . .
C7 C10 H10C 109.5 . .
H10A C10 H10C 109.5 . .
H10B C10 H10C 109.5 . .
F1 C11 F2 107.38(18) . .
F1 C11 F3 107.44(17) . .
F2 C11 F3 107.22(19) . .
F1 C11 S1 111.59(15) . .
F2 C11 S1 111.63(15) . .
F3 C11 S1 111.34(15) . .

loop_
_geom_bond_atom_site_label_1
_geom_bond_atom_site_label_2
_geom_bond_distance
_geom_bond_site_symmetry_2
Fe1 C1 2.0100(18) 2_666
Fe1 C1 2.0100(18) .
Fe1 C5 2.042(2) 2_666
Fe1 C5 2.042(2) .
Fe1 C4 2.047(2) 2_666
Fe1 C4 2.047(2) .
Fe1 C2 2.0522(19) 2_666
Fe1 C2 2.0522(19) .
Fe1 C3 2.0567(19) 2_666
Fe1 C3 2.0567(19) .
S1 O2 1.4245(16) .
S1 O3 1.4293(15) .
S1 O1 1.4550(15) .
S1 C11 1.820(2) .
P1 N1 1.7036(16) .
P1 C6 1.7114(19) .
F1 C11 1.323(2) .
N1 N2 1.317(2) .
N1 C1 1.436(2) .
C1 C2 1.415(3) .
C1 C5 1.421(3) .
F2 C11 1.330(2) .
N2 N3 1.312(2) .
C2 C3 1.421(3) .
C2 H2 0.9500 .
F3 C11 1.332(2) .
N3 C6 1.346(2) .
N3 H1 0.89(3) .
C3 C4 1.408(3) .
C3 H3 0.9500 .
C4 C5 1.426(3) .
C4 H4 0.9500 .
C5 H5 0.9500 .
C6 C7 1.511(2) .
C7 C10 1.530(3) .
C7 C9 1.530(3) .
C7 C8 1.534(3) .
C8 H8A 0.9800 .
C8 H8B 0.9800 .
C8 H8C 0.9800 .
C9 H9A 0.9800 .
C9 H9B 0.9800 .
C9 H9C 0.9800 .
C10 H10A 0.9800 .
C10 H10B 0.9800 .
C10 H10C 0.9800 .
